data_1546470
loop_
_publ_author_name
'Ogawa, Naoki'
'Yamaoka, Yousuke'
'Yamada, Ken-Ichi'
'Takasu, Kiyosei'

_publ_section_title
;
 Synthesis of \p-Extended Fluoranthenes via a KHMDS-Promoted
 Anionic-Radical Reaction Cascade.
;
_journal_issue 12
_journal_name_full 'Organic letters'
_journal_page_first 3327
_journal_page_last 3330
_journal_paper_doi 10.1021/acs.orglett.7b01538
_journal_volume 19
_journal_year 2017
_chemical_absolute_configuration 'CHOOSE rm ad rmad syn or unk'
_chemical_formula_moiety 'C24 H14 O'
_chemical_formula_sum 'C24 H14 O'
_chemical_formula_weight 318.37
_space_group_crystal_system monoclinic
_space_group_IT_number 4
_space_group_name_Hall 'P 2yb'
_space_group_name_H-M_alt 'P 1 21 1'
_symmetry_space_group_name_Hall 'P 2yb'
_symmetry_space_group_name_H-M 'P 1 21 1'
_atom_sites_solution_hydrogens geom
_atom_sites_solution_primary direct
_atom_sites_solution_secondary difmap
_cell_angle_alpha 90.0000
_cell_angle_beta 101.305(12)
_cell_angle_gamma 90.0000
_cell_formula_units_Z 2
_cell_length_a 11.113(4)
_cell_length_b 4.9271(18)
_cell_length_c 13.773(5)
_cell_measurement_reflns_used 499
_cell_measurement_temperature 93
_cell_measurement_theta_max 68.20
_cell_measurement_theta_min 25.30
_cell_volume 739.5(5)
_computing_cell_refinement 'CrystalClear-SM Expert 2.1 b42'
_computing_data_collection 'CrystalClear-SM Expert 2.1 b42 (Rigaku, 2015)'
_computing_data_reduction 'CrystalClear-SM Expert 2.1 b42'
_computing_molecular_graphics 'CrystalStructure 4.1'
_computing_publication_material 'CrystalStructure 4.1 (Rigaku, 2014)'
_computing_structure_refinement 'SHELXL2013 (Sheldrick, 2008)'
_computing_structure_solution 'Il Milione (Burla, et al., 2007)'
_diffrn_ambient_temperature 93
_diffrn_detector_area_resol_mean 5.814
_diffrn_measured_fraction_theta_full 0.996
_diffrn_measured_fraction_theta_max 0.995
_diffrn_measurement_device_type 'Rigaku XtaLAB P200'
_diffrn_measurement_method \w
_diffrn_radiation_type 'Cu K\a'
_diffrn_radiation_wavelength 1.54187
_diffrn_reflns_av_R_equivalents 0.0896
_diffrn_reflns_Laue_measured_fraction_full 0.996
_diffrn_reflns_Laue_measured_fraction_max 0.995
_diffrn_reflns_limit_h_max 5
_diffrn_reflns_limit_h_min -13
_diffrn_reflns_limit_k_max 5
_diffrn_reflns_limit_k_min -5
_diffrn_reflns_limit_l_max 16
_diffrn_reflns_limit_l_min -16
_diffrn_reflns_number 6067
_diffrn_reflns_point_group_measured_fraction_full 0.912
_diffrn_reflns_point_group_measured_fraction_max 0.911
_diffrn_reflns_theta_full 67.687
_diffrn_reflns_theta_max 68.135
_diffrn_reflns_theta_min 4.688
_diffrn_standards_number 0
_exptl_absorpt_coefficient_mu 0.669
_exptl_absorpt_correction_T_max 0.875
_exptl_absorpt_correction_T_min 0.374
_exptl_absorpt_correction_type multi-scan
_exptl_absorpt_process_details 'REQAB (Rigaku, 1998)'
_exptl_crystal_colour colorless
_exptl_crystal_density_diffrn 1.430
_exptl_crystal_density_method 'not measured'
_exptl_crystal_description prism
_exptl_crystal_F_000 332.00
_exptl_crystal_size_max 0.200
_exptl_crystal_size_mid 0.200
_exptl_crystal_size_min 0.200
_refine_diff_density_max 0.64
_refine_diff_density_min -0.67
_refine_ls_abs_structure_details
;
 Flack x determined using 308 quotients [(I+)-(I-)]/[(I+)+(I-)]
 (Parsons and Flack (2004), Acta Cryst. A60, s61).
;
_refine_ls_abs_structure_Flack 0.5(10)
_refine_ls_extinction_method none
_refine_ls_goodness_of_fit_ref 1.395
_refine_ls_hydrogen_treatment constr
_refine_ls_number_parameters 227
_refine_ls_number_reflns 2454
_refine_ls_number_restraints 1
_refine_ls_R_factor_all 0.1561
_refine_ls_R_factor_gt 0.1172
_refine_ls_shift/su_max 0.001
_refine_ls_structure_factor_coef Fsqd
_refine_ls_weighting_details 'w = 1/[\s^2^(Fo^2^)+(0.2000P)^2^+0.0000P] where P=(Fo^2^+2Fc^2^)/3'
_refine_ls_weighting_scheme calc
_refine_ls_wR_factor_gt 0.3206
_refine_ls_wR_factor_ref 0.4226
_reflns_number_gt 1546
_reflns_number_total 2454
_reflns_threshold_expression F^2^>2.0\s(F^2^)
_cod_data_source_file ol7b01538_si_004.cif
_cod_data_source_block 160114NO_1
_cod_database_code 1546470
_shelxl_res_file
;

    shelxl.res created by SHELXL-2014/7

TITL 160114NO_1
CELL  1.54187 11.11300 4.92710 13.77300 90.00000 101.30500 90.00000
ZERR  2 0.00400 0.00180 0.00500 0.00000 0.01200 0.00000
LATT -1
SYMM    -X, .50+Y,    -Z
SFAC C H O
UNIT 48 28 2
L.S. 5
FMAP 2
PLAN -25
WPDB -2
HTAB
BOND $H
CONF
LIST 4
TEMP -180.0
ACTA
SIZE 0.200 0.200 0.200
WGHT    0.200000
FVAR       1.60694
O1    3    1.036443    0.846902    0.934510    11.00000    0.03788    0.07401 =
         0.04075   -0.01457    0.01221   -0.00593
AFIX 147
H1    2    1.092874    0.948544    0.963536    11.00000   -1.20000
AFIX   0
C1    1    1.075416    0.710620    0.860369    11.00000    0.02565    0.04016 =
         0.02202   -0.00266    0.00522   -0.00540
C2    1    1.197268    0.754322    0.847105    11.00000    0.02559    0.04205 =
         0.03581    0.00881   -0.00094   -0.01185
AFIX  43
H2    2    1.246341    0.881608    0.889169    11.00000   -1.20000
AFIX   0
C3    1    1.247414    0.626541    0.778646    11.00000    0.02230    0.05534 =
         0.04000    0.00392    0.00974   -0.01705
AFIX  43
H3    2    1.327509    0.672777    0.769682    11.00000   -1.20000
AFIX   0
C4    1    1.176990    0.415286    0.718119    11.00000    0.01943    0.05767 =
         0.03262    0.00394    0.00721   -0.00195
C5    1    1.216322    0.259012    0.644405    11.00000    0.02004    0.05519 =
         0.04085    0.00846    0.01359    0.00506
AFIX  43
H5    2    1.296214    0.283889    0.630912    11.00000   -1.20000
AFIX   0
C6    1    1.139924    0.074630    0.593394    11.00000    0.02194    0.05738 =
         0.03019    0.00757    0.01345   -0.00306
AFIX  43
H6    2    1.168193   -0.035327    0.545807    11.00000   -1.20000
AFIX   0
C7    1    1.016873    0.039100    0.608752    11.00000    0.01732    0.04959 =
         0.03361   -0.01023    0.01361   -0.00026
AFIX  43
H7    2    0.964919   -0.091347    0.570698    11.00000   -1.20000
AFIX   0
C8    1    0.974158    0.189220    0.676757    11.00000    0.01717    0.04743 =
         0.02297   -0.00283    0.01010    0.00600
C9    1    0.858107    0.217679    0.713695    11.00000    0.01869    0.03725 =
         0.02064    0.00864    0.01015    0.00792
C10   1    0.746240    0.074920    0.684816    11.00000    0.01395    0.04114 =
         0.02310   -0.00049    0.00807    0.00517
C11   1    0.726880   -0.122255    0.606815    11.00000    0.02455    0.05265 =
         0.02639   -0.00126    0.00960   -0.01037
AFIX  43
H11   2    0.791864   -0.160558    0.573204    11.00000   -1.20000
AFIX   0
C12   1    0.619297   -0.255525    0.579469    11.00000    0.02412    0.07206 =
         0.02393   -0.00223    0.00637   -0.00287
AFIX  43
H12   2    0.609110   -0.385014    0.527391    11.00000   -1.20000
AFIX   0
C13   1    0.522531   -0.200694    0.628847    11.00000    0.01821    0.06918 =
         0.02928    0.00282    0.00465   -0.00172
AFIX  43
H13   2    0.446525   -0.292874    0.609497    11.00000   -1.20000
AFIX   0
C14   1    0.536592   -0.017057    0.704033    11.00000    0.01928    0.05497 =
         0.03473    0.01002    0.00639    0.00533
AFIX  43
H14   2    0.470990    0.014475    0.737659    11.00000   -1.20000
AFIX   0
C15   1    0.646794    0.125866    0.732317    11.00000    0.01808    0.04924 =
         0.02006    0.00722    0.00606    0.00483
C16   1    0.662571    0.338999    0.810358    11.00000    0.01858    0.05141 =
         0.01840    0.00341    0.00876    0.00263
C17   1    0.565769    0.400992    0.861092    11.00000    0.02093    0.04332 =
         0.03150    0.00320    0.01467   -0.00100
AFIX  43
H17   2    0.491635    0.300109    0.845536    11.00000   -1.20000
AFIX   0
C18   1    0.575599    0.597889    0.930462    11.00000    0.02591    0.04442 =
         0.03262    0.00536    0.01667    0.00827
AFIX  43
H18   2    0.510335    0.629722    0.964427    11.00000   -1.20000
AFIX   0
C19   1    0.681310    0.752887    0.951731    11.00000    0.03505    0.05867 =
         0.02613    0.00991    0.01338    0.01240
AFIX  43
H19   2    0.686617    0.900183    0.996881    11.00000   -1.20000
AFIX   0
C20   1    0.779632    0.692521    0.906887    11.00000    0.02146    0.03732 =
         0.03059   -0.00102    0.00950    0.00291
AFIX  43
H20   2    0.854115    0.790830    0.925584    11.00000   -1.20000
AFIX   0
C21   1    0.771265    0.491288    0.835242    11.00000    0.02289    0.04436 =
         0.01724    0.00509    0.00779    0.01462
C22   1    0.873976    0.416453    0.788834    11.00000    0.01671    0.04179 =
         0.01398    0.00093    0.00360    0.00241
C23   1    1.000267    0.516644    0.801124    11.00000    0.02348    0.03774 =
         0.02198   -0.00358    0.00252   -0.00133
C24   1    1.056255    0.384643    0.731619    11.00000    0.01425    0.03468 =
         0.03113    0.00737    0.00460   -0.00453
HKLF 4
 
REM  160114NO_1
REM R1 =  0.1172 for    1546 Fo > 4sig(Fo)  and  0.1561 for all    2454 data
REM    227 parameters refined using      1 restraints
 
END  
     
WGHT      0.2000      0.0000 

REM No hydrogen bonds found for HTAB generation

REM Highest difference peak  0.644,  deepest hole -0.670,  1-sigma level  0.153
Q1    1   0.9529  0.6892  0.9331  11.00000  0.05    0.58
Q2    1   0.9755 -0.1759  0.5575  11.00000  0.05    0.54
Q3    1   0.7118 -0.5072  0.6755  11.00000  0.05    0.54
Q4    1   0.7470  0.6408  0.9446  11.00000  0.05    0.51
Q5    1   1.2185  0.9906  0.8954  11.00000  0.05    0.49
Q6    1   0.8688  0.1789  0.7326  11.00000  0.05    0.48
Q7    1   0.5019  0.3249  0.7748  11.00000  0.05    0.47
Q8    1   0.7030  0.0140  0.7210  11.00000  0.05    0.45
Q9    1   0.5989  0.4592  0.8234  11.00000  0.05    0.45
Q10   1   0.6462  0.0165  0.6248  11.00000  0.05    0.45
Q11   1   0.9388  1.0197  0.9256  11.00000  0.05    0.44
Q12   1   0.7199  0.6456  0.8568  11.00000  0.05    0.42
Q13   1   1.0789  0.2400  0.6252  11.00000  0.05    0.41
Q14   1   1.0047  0.3177  0.5498  11.00000  0.05    0.40
Q15   1   0.9298  0.5078  0.8686  11.00000  0.05    0.40
Q16   1   0.6821  0.1858  0.6874  11.00000  0.05    0.39
Q17   1   1.1703  0.2413  0.5175  11.00000  0.05    0.38
Q18   1   0.6969  0.6887  0.7353  11.00000  0.05    0.38
Q19   1   0.9751  0.1956  0.8572  11.00000  0.05    0.38
Q20   1   1.0478  1.1462  0.9601  11.00000  0.05    0.37
Q21   1   0.5787  0.3559  0.6403  11.00000  0.05    0.36
Q22   1   0.8454  0.5441  0.8847  11.00000  0.05    0.36
Q23   1   0.8066  0.0818  0.8326  11.00000  0.05    0.36
Q24   1   0.7152  0.4914  0.8040  11.00000  0.05    0.36
Q25   1   0.8414  0.3643  0.8170  11.00000  0.05    0.35
;

loop_
_symmetry_equiv_pos_site_id
_space_group_symop_operation_xyz
1 +X,+Y,+Z
2 -X,1/2+Y,-Z

loop_
_atom_site_label
_atom_site_type_symbol
_atom_site_fract_x
_atom_site_fract_y
_atom_site_fract_z
_atom_site_U_iso_or_equiv
_atom_site_adp_type
_atom_site_occupancy
_atom_site_site_symmetry_multiplicity
_atom_site_calc_flag
_atom_site_refinement_flags
O1 O 1.0364(8) 0.847(2) 0.9345(6) 0.050(3) Uani 1 2 d .
C1 C 1.0754(10) 0.711(3) 0.8604(7) 0.029(3) Uani 1 2 d .
C2 C 1.1973(10) 0.754(3) 0.8471(8) 0.035(3) Uani 1 2 d .
C3 C 1.2474(10) 0.627(3) 0.7786(9) 0.039(3) Uani 1 2 d .
C4 C 1.1770(10) 0.415(3) 0.7181(8) 0.036(3) Uani 1 2 d .
C5 C 1.2163(10) 0.259(3) 0.6444(8) 0.038(3) Uani 1 2 d .
C6 C 1.1399(10) 0.075(3) 0.5934(8) 0.035(3) Uani 1 2 d .
C7 C 1.0169(9) 0.039(3) 0.6088(8) 0.032(3) Uani 1 2 d .
C8 C 0.9742(9) 0.189(3) 0.6768(7) 0.028(3) Uani 1 2 d .
C9 C 0.8581(9) 0.218(2) 0.7137(7) 0.025(2) Uani 1 2 d .
C10 C 0.7462(9) 0.075(3) 0.6848(7) 0.025(2) Uani 1 2 d .
C11 C 0.7269(10) -0.122(3) 0.6068(7) 0.034(3) Uani 1 2 d .
C12 C 0.6193(10) -0.256(3) 0.5795(8) 0.040(3) Uani 1 2 d .
C13 C 0.5225(9) -0.201(3) 0.6289(8) 0.039(3) Uani 1 2 d .
C14 C 0.5366(10) -0.017(3) 0.7040(8) 0.036(3) Uani 1 2 d .
C15 C 0.6468(9) 0.126(3) 0.7323(7) 0.029(3) Uani 1 2 d .
C16 C 0.6626(9) 0.339(3) 0.8104(7) 0.029(3) Uani 1 2 d .
C17 C 0.5658(10) 0.401(3) 0.8611(7) 0.031(3) Uani 1 2 d .
C18 C 0.5756(10) 0.598(3) 0.9305(8) 0.033(3) Uani 1 2 d .
C19 C 0.6813(11) 0.753(3) 0.9517(8) 0.039(3) Uani 1 2 d .
C20 C 0.7796(10) 0.693(2) 0.9069(7) 0.029(3) Uani 1 2 d .
C21 C 0.7713(9) 0.491(2) 0.8352(7) 0.028(3) Uani 1 2 d .
C22 C 0.8740(9) 0.416(3) 0.7888(7) 0.024(2) Uani 1 2 d .
C23 C 1.0003(10) 0.517(2) 0.8011(7) 0.028(2) Uani 1 2 d .
C24 C 1.0562(9) 0.385(2) 0.7316(7) 0.027(2) Uani 1 2 d .
H1 H 1.09287 0.94854 0.96354 0.0603 Uiso 1 2 calc R
H2 H 1.24634 0.88161 0.88917 0.0425 Uiso 1 2 calc R
H3 H 1.32751 0.67278 0.76968 0.0465 Uiso 1 2 calc R
H5 H 1.29621 0.28389 0.63091 0.0452 Uiso 1 2 calc R
H6 H 1.16819 -0.03533 0.54581 0.0424 Uiso 1 2 calc R
H7 H 0.96492 -0.09135 0.5707 0.0388 Uiso 1 2 calc R
H11 H 0.79186 -0.16056 0.5732 0.0407 Uiso 1 2 calc R
H12 H 0.60911 -0.38501 0.52739 0.0478 Uiso 1 2 calc R
H13 H 0.44653 -0.29287 0.6095 0.0467 Uiso 1 2 calc R
H14 H 0.47099 0.01448 0.73766 0.0434 Uiso 1 2 calc R
H17 H 0.49164 0.30011 0.84554 0.0367 Uiso 1 2 calc R
H18 H 0.51034 0.62972 0.96443 0.0394 Uiso 1 2 calc R
H19 H 0.68662 0.90018 0.99688 0.0467 Uiso 1 2 calc R
H20 H 0.85411 0.79083 0.92558 0.0350 Uiso 1 2 calc R

loop_
_atom_site_aniso_label
_atom_site_aniso_U_11
_atom_site_aniso_U_22
_atom_site_aniso_U_33
_atom_site_aniso_U_12
_atom_site_aniso_U_13
_atom_site_aniso_U_23
O1 0.038(5) 0.074(8) 0.041(5) -0.006(5) 0.012(4) -0.015(5)
C1 0.026(6) 0.040(7) 0.022(5) -0.005(5) 0.005(4) -0.003(5)
C2 0.026(6) 0.042(8) 0.036(5) -0.012(5) -0.001(4) 0.009(5)
C3 0.022(6) 0.055(9) 0.040(6) -0.017(6) 0.010(5) 0.004(6)
C4 0.019(5) 0.058(8) 0.033(5) -0.002(6) 0.007(4) 0.004(6)
C5 0.020(5) 0.055(8) 0.041(6) 0.005(6) 0.014(5) 0.008(6)
C6 0.022(5) 0.057(8) 0.030(5) -0.003(6) 0.013(4) 0.008(6)
C7 0.017(5) 0.050(7) 0.034(5) -0.000(5) 0.014(4) -0.010(5)
C8 0.017(5) 0.047(7) 0.023(5) 0.006(5) 0.010(4) -0.003(5)
C9 0.019(5) 0.037(6) 0.021(5) 0.008(5) 0.010(4) 0.009(4)
C10 0.014(5) 0.041(7) 0.023(4) 0.005(5) 0.008(3) -0.000(5)
C11 0.025(6) 0.053(8) 0.026(5) -0.010(6) 0.010(4) -0.001(5)
C12 0.024(6) 0.072(9) 0.024(5) -0.003(6) 0.006(4) -0.002(6)
C13 0.018(5) 0.069(9) 0.029(5) -0.002(6) 0.005(4) 0.003(6)
C14 0.019(5) 0.055(8) 0.035(6) 0.005(6) 0.006(4) 0.010(6)
C15 0.018(5) 0.049(8) 0.020(5) 0.005(5) 0.006(4) 0.007(5)
C16 0.019(5) 0.051(8) 0.018(4) 0.003(5) 0.009(4) 0.003(5)
C17 0.021(5) 0.043(7) 0.032(5) -0.001(5) 0.015(4) 0.003(5)
C18 0.026(6) 0.044(7) 0.033(6) 0.008(6) 0.017(4) 0.005(5)
C19 0.035(6) 0.059(9) 0.026(5) 0.012(6) 0.013(5) 0.010(6)
C20 0.021(5) 0.037(7) 0.031(5) 0.003(5) 0.009(4) -0.001(5)
C21 0.023(5) 0.044(7) 0.017(5) 0.015(5) 0.008(4) 0.005(4)
C22 0.017(5) 0.042(6) 0.014(4) 0.002(5) 0.004(3) 0.001(4)
C23 0.023(5) 0.038(6) 0.022(5) -0.001(5) 0.003(4) -0.004(4)
C24 0.014(5) 0.035(6) 0.031(5) -0.005(5) 0.005(4) 0.007(5)

loop_
_atom_type_symbol
_atom_type_description
_atom_type_scat_dispersion_real
_atom_type_scat_dispersion_imag
_atom_type_scat_source
C C 0.0181 0.0091
;
International Tables for Crystallography
(Vol. C, Tables 4.2.6.8 and 6.1.1.4)
;
H H 0.0000 0.0000
;
International Tables for Crystallography
(Vol. C, Table 6.1.1.4)
;
O O 0.0492 0.0322
;
International Tables for Crystallography
(Vol. C, Tables 4.2.6.8 and 6.1.1.4)
;

loop_
_geom_angle_atom_site_label_1
_geom_angle_atom_site_label_2
_geom_angle_atom_site_label_3
_geom_angle
_geom_angle_publ_flag
O1 C1 C2 118.3(10) yes
O1 C1 C23 121.7(10) yes
C2 C1 C23 119.9(10) yes
C1 C2 C3 123.9(11) yes
C2 C3 C4 119.0(11) yes
C3 C4 C5 126.4(11) yes
C3 C4 C24 114.9(11) yes
C5 C4 C24 118.5(11) yes
C4 C5 C6 119.5(11) yes
C5 C6 C7 121.9(12) yes
C6 C7 C8 120.7(10) yes
C7 C8 C9 137.5(10) yes
C7 C8 C24 117.3(10) yes
C9 C8 C24 105.2(9) yes
C8 C9 C10 129.2(10) yes
C8 C9 C22 109.0(9) yes
C10 C9 C22 121.8(10) yes
C9 C10 C11 122.8(10) yes
C9 C10 C15 120.3(10) yes
C11 C10 C15 116.8(10) yes
C10 C11 C12 122.2(11) yes
C11 C12 C13 119.4(12) yes
C12 C13 C14 120.7(11) yes
C13 C14 C15 120.7(11) yes
C10 C15 C14 120.2(10) yes
C10 C15 C16 117.9(9) yes
C14 C15 C16 121.9(10) yes
C15 C16 C17 120.8(10) yes
C15 C16 C21 121.8(9) yes
C17 C16 C21 117.4(10) yes
C16 C17 C18 122.4(10) yes
C17 C18 C19 119.6(11) yes
C18 C19 C20 119.8(12) yes
C19 C20 C21 121.3(10) yes
C16 C21 C20 119.2(10) yes
C16 C21 C22 117.8(10) yes
C20 C21 C22 122.8(9) yes
C9 C22 C21 120.0(9) yes
C9 C22 C23 107.3(9) yes
C21 C22 C23 132.6(10) yes
C1 C23 C22 137.4(10) yes
C1 C23 C24 114.6(10) yes
C22 C23 C24 108.0(9) yes
C4 C24 C8 122.0(10) yes
C4 C24 C23 127.4(10) yes
C8 C24 C23 110.5(9) yes
C1 O1 H1 109.471 no
C1 C2 H2 118.043 no
C3 C2 H2 118.057 no
C2 C3 H3 120.490 no
C4 C3 H3 120.483 no
C4 C5 H5 120.257 no
C6 C5 H5 120.248 no
C5 C6 H6 119.063 no
C7 C6 H6 119.062 no
C6 C7 H7 119.663 no
C8 C7 H7 119.667 no
C10 C11 H11 118.900 no
C12 C11 H11 118.890 no
C11 C12 H12 120.319 no
C13 C12 H12 120.315 no
C12 C13 H13 119.635 no
C14 C13 H13 119.638 no
C13 C14 H14 119.678 no
C15 C14 H14 119.667 no
C16 C17 H17 118.792 no
C18 C17 H17 118.784 no
C17 C18 H18 120.209 no
C19 C18 H18 120.204 no
C18 C19 H19 120.099 no
C20 C19 H19 120.095 no
C19 C20 H20 119.340 no
C21 C20 H20 119.329 no

loop_
_geom_bond_atom_site_label_1
_geom_bond_atom_site_label_2
_geom_bond_distance
_geom_bond_publ_flag
O1 C1 1.362(15) yes
C1 C2 1.418(16) yes
C1 C23 1.418(15) yes
C2 C3 1.342(18) yes
C3 C4 1.461(18) yes
C4 C5 1.410(18) yes
C4 C24 1.398(16) yes
C5 C6 1.344(17) yes
C6 C7 1.435(16) yes
C7 C8 1.351(16) yes
C8 C9 1.483(15) yes
C8 C24 1.435(15) yes
C9 C10 1.416(14) yes
C9 C22 1.411(15) yes
C10 C11 1.433(16) yes
C10 C15 1.413(15) yes
C11 C12 1.351(16) yes
C12 C13 1.407(16) yes
C13 C14 1.361(18) yes
C14 C15 1.400(15) yes
C15 C16 1.488(16) yes
C16 C17 1.426(16) yes
C16 C21 1.406(15) yes
C17 C18 1.351(17) yes
C18 C19 1.384(17) yes
C19 C20 1.389(17) yes
C20 C21 1.389(15) yes
C21 C22 1.461(15) yes
C22 C23 1.466(15) yes
C23 C24 1.400(16) yes
O1 H1 0.840 no
C2 H2 0.950 no
C3 H3 0.950 no
C5 H5 0.950 no
C6 H6 0.950 no
C7 H7 0.950 no
C11 H11 0.950 no
C12 H12 0.950 no
C13 H13 0.950 no
C14 H14 0.950 no
C17 H17 0.950 no
C18 H18 0.950 no
C19 H19 0.950 no
C20 H20 0.950 no

loop_
_geom_contact_atom_site_label_1
_geom_contact_atom_site_label_2
_geom_contact_distance
_geom_contact_publ_flag
_geom_contact_site_symmetry_2
O1 C20 2.906(14) no .
O1 C21 3.470(14) no .
O1 C22 3.219(14) no .
C1 C4 2.846(17) no .
C1 C20 3.471(16) no .
C1 C21 3.500(15) no .
C2 C24 2.707(15) no .
C3 C23 2.875(16) no .
C4 C7 2.796(17) no .
C5 C8 2.834(16) no .
C6 C24 2.742(17) no .
C7 C10 3.378(15) no .
C7 C11 3.314(16) no .
C7 C23 3.575(16) no .
C8 C11 3.130(15) no .
C9 C16 2.826(15) no .
C10 C13 2.805(15) no .
C10 C21 2.890(15) no .
C11 C14 2.765(17) no .
C12 C15 2.794(18) no .
C14 C17 2.958(17) no .
C15 C22 2.874(15) no .
C16 C19 2.799(17) no .
C17 C20 2.743(16) no .
C18 C21 2.800(16) no .
C20 C23 3.207(16) no .
O1 O1 3.248(15) no 2_747
O1 O1 3.248(15) no 2_757
O1 C20 3.178(14) no 2_757
O1 C21 3.532(12) no 2_757
C1 C8 3.479(16) no 1_565
C3 C6 3.408(17) no 1_565
C6 C3 3.408(17) no 1_545
C8 C1 3.479(16) no 1_545
C10 C20 3.549(15) no 1_545
C10 C21 3.523(16) no 1_545
C11 C22 3.538(15) no 1_545
C13 C16 3.506(16) no 1_545
C14 C17 3.568(18) no 1_545
C15 C19 3.493(16) no 1_545
C15 C20 3.336(15) no 1_545
C15 C21 3.596(17) no 1_545
C16 C13 3.506(16) no 1_565
C16 C19 3.466(18) no 1_545
C16 C20 3.596(17) no 1_545
C17 C14 3.568(18) no 1_565
C17 C19 3.574(19) no 1_545
C19 C15 3.493(16) no 1_565
C19 C16 3.466(18) no 1_565
C19 C17 3.574(19) no 1_565
C20 O1 3.178(14) no 2_747
C20 C10 3.549(15) no 1_565
C20 C15 3.336(15) no 1_565
C20 C16 3.596(17) no 1_565
C21 O1 3.532(12) no 2_747
C21 C10 3.523(16) no 1_565
C21 C15 3.596(17) no 1_565
C22 C11 3.538(15) no 1_565
O1 H2 2.5360 no .
O1 H20 2.0247 no .
C1 H3 3.2886 no .
C1 H20 2.8067 no .
C2 H1 2.3586 no .
C3 H5 2.7780 no .
C4 H2 3.2728 no .
C4 H6 3.2373 no .
C5 H3 2.7971 no .
C5 H7 3.2717 no .
C7 H5 3.2883 no .
C7 H11 2.6420 no .
C8 H6 3.2636 no .
C8 H11 2.8242 no .
C9 H7 2.9193 no .
C9 H11 2.6834 no .
C10 H7 3.2473 no .
C10 H12 3.2960 no .
C10 H14 3.2936 no .
C11 H7 2.7901 no .
C11 H13 3.2341 no .
C12 H14 3.2621 no .
C13 H11 3.2380 no .
C14 H12 3.2594 no .
C14 H17 2.6215 no .
C15 H11 3.2831 no .
C15 H13 3.2550 no .
C15 H17 2.6825 no .
C16 H14 2.6937 no .
C16 H18 3.2900 no .
C16 H20 3.2682 no .
C17 H14 2.6314 no .
C17 H19 3.2196 no .
C18 H20 3.2510 no .
C19 H17 3.2172 no .
C20 H18 3.2572 no .
C21 H17 3.2767 no .
C21 H19 3.2743 no .
C22 H20 2.6762 no .
C23 H1 3.1127 no .
C23 H2 3.2988 no .
C23 H20 2.9144 no .
C24 H3 3.2799 no .
C24 H5 3.2759 no .
C24 H7 3.2497 no .
H1 H2 2.1798 no .
H1 H20 2.7154 no .
H2 H3 2.2722 no .
H3 H5 2.6804 no .
H5 H6 2.2843 no .
H6 H7 2.3665 no .
H7 H11 1.9602 no .
H11 H12 2.2898 no .
H12 H13 2.3559 no .
H13 H14 2.3010 no .
H14 H17 2.0266 no .
H17 H18 2.2866 no .
H18 H19 2.3388 no .
H19 H20 2.3315 no .
O1 H1 2.9462 no 2_747
O1 H20 3.4322 no 2_747
O1 H20 3.0096 no 2_757
C1 H1 3.5813 no 2_747
C1 H19 3.3406 no 2_747
C1 H20 3.5606 no 2_747
C2 H18 3.5901 no 1_655
C2 H19 2.8706 no 2_747
C3 H6 3.5676 no 1_565
C3 H13 3.5359 no 1_665
C3 H14 3.2704 no 1_665
C3 H17 3.1340 no 1_655
C3 H18 3.4862 no 1_655
C3 H19 3.2328 no 2_747
C4 H2 3.5138 no 1_545
C4 H6 3.5886 no 1_565
C5 H3 3.4657 no 1_545
C5 H7 3.3224 no 2_756
C5 H11 3.0069 no 2_756
C5 H12 3.4155 no 2_756
C5 H13 3.4833 no 1_665
C5 H14 3.1122 no 1_655
C6 H3 3.4896 no 1_545
C6 H7 2.8533 no 2_756
C6 H11 2.8677 no 2_756
C6 H12 3.5220 no 2_756
C7 H6 3.3825 no 2_756
C7 H7 3.1082 no 2_756
C8 H6 3.4410 no 2_756
C10 H12 3.5790 no 1_565
C10 H20 3.5824 no 1_545
C11 H5 3.2667 no 2_746
C11 H6 3.2988 no 2_746
C12 H5 3.2221 no 2_746
C12 H6 3.4717 no 2_746
C12 H12 3.2368 no 2_656
C12 H13 3.4291 no 2_656
C13 H3 3.2398 no 1_445
C13 H5 3.5782 no 1_445
C13 H5 3.4720 no 1_455
C13 H12 2.8206 no 2_656
C14 H3 3.0619 no 1_445
C14 H5 3.0486 no 1_455
C14 H12 3.3438 no 2_656
C15 H20 3.5657 no 1_545
C16 H19 3.3281 no 1_545
C17 H3 3.0137 no 1_455
C17 H14 3.5262 no 1_565
C17 H18 3.0123 no 2_647
C17 H19 3.2257 no 1_545
C18 H2 3.0488 no 2_747
C18 H3 3.2012 no 1_455
C18 H14 3.3772 no 1_565
C18 H17 3.4602 no 2_657
C18 H18 2.9784 no 2_647
C18 H18 3.2274 no 2_657
C18 H19 3.4037 no 2_647
C19 H1 2.9598 no 2_747
C19 H2 2.8467 no 2_747
C19 H17 3.5557 no 1_565
C19 H18 3.2064 no 2_657
C20 H1 2.3761 no 2_747
C20 H2 3.2615 no 2_747
C21 H1 2.8921 no 2_747
C22 H1 3.3616 no 2_747
C22 H11 3.5964 no 1_565
C24 H7 3.4244 no 1_565
H1 O1 2.9462 no 2_757
H1 C1 3.5813 no 2_757
H1 C19 2.9598 no 2_757
H1 C20 2.3761 no 2_757
H1 C21 2.8921 no 2_757
H1 C22 3.3616 no 2_757
H1 H1 3.4859 no 2_747
H1 H1 3.4859 no 2_757
H1 H19 3.2757 no 2_757
H1 H20 3.5816 no 2_747
H1 H20 2.2739 no 2_757
H2 C4 3.5138 no 1_565
H2 C18 3.0488 no 2_757
H2 C19 2.8467 no 2_757
H2 C20 3.2615 no 2_757
H2 H17 3.5618 no 1_665
H2 H18 3.1670 no 1_655
H2 H18 3.2763 no 2_757
H2 H19 2.8612 no 2_747
H2 H19 3.0146 no 2_757
H2 H20 3.5969 no 2_757
H3 C5 3.4657 no 1_565
H3 C6 3.4896 no 1_565
H3 C13 3.2398 no 1_665
H3 C14 3.0619 no 1_665
H3 C17 3.0137 no 1_655
H3 C18 3.2012 no 1_655
H3 H5 3.5468 no 1_565
H3 H6 3.5454 no 1_565
H3 H13 2.7909 no 1_665
H3 H14 2.4181 no 1_665
H3 H17 2.6539 no 1_655
H3 H18 3.0383 no 1_655
H3 H19 3.5162 no 2_747
H5 C11 3.2667 no 2_756
H5 C12 3.2221 no 2_756
H5 C13 3.4720 no 1_655
H5 C13 3.5782 no 1_665
H5 C14 3.0486 no 1_655
H5 H3 3.5468 no 1_545
H5 H11 2.8030 no 2_756
H5 H12 2.7299 no 2_756
H5 H13 3.3386 no 1_655
H5 H13 2.7238 no 1_665
H5 H14 2.5645 no 1_655
H5 H17 3.3083 no 1_655
H6 C3 3.5676 no 1_545
H6 C4 3.5886 no 1_545
H6 C7 3.3825 no 2_746
H6 C8 3.4410 no 2_746
H6 C11 3.2988 no 2_756
H6 C12 3.4717 no 2_756
H6 H3 3.5454 no 1_545
H6 H7 3.3672 no 2_746
H6 H7 2.9356 no 2_756
H6 H11 3.5580 no 2_746
H6 H11 2.5649 no 2_756
H6 H12 2.9442 no 2_756
H6 H13 3.2990 no 1_655
H7 C5 3.3224 no 2_746
H7 C6 2.8533 no 2_746
H7 C7 3.1082 no 2_746
H7 C24 3.4244 no 1_545
H7 H6 2.9356 no 2_746
H7 H6 3.3672 no 2_756
H7 H7 3.3264 no 2_746
H7 H7 3.3264 no 2_756
H11 C5 3.0069 no 2_746
H11 C6 2.8677 no 2_746
H11 C22 3.5964 no 1_545
H11 H5 2.8030 no 2_746
H11 H6 2.5649 no 2_746
H11 H6 3.5580 no 2_756
H12 C5 3.4155 no 2_746
H12 C6 3.5220 no 2_746
H12 C10 3.5790 no 1_545
H12 C12 3.2368 no 2_646
H12 C13 2.8206 no 2_646
H12 C14 3.3438 no 2_646
H12 H5 2.7299 no 2_746
H12 H6 2.9442 no 2_746
H12 H12 3.4354 no 2_646
H12 H12 3.4354 no 2_656
H12 H13 2.7420 no 2_646
H12 H13 3.4629 no 2_656
H13 C3 3.5359 no 1_445
H13 C5 3.4833 no 1_445
H13 C12 3.4291 no 2_646
H13 H3 2.7909 no 1_445
H13 H5 2.7238 no 1_445
H13 H5 3.3386 no 1_455
H13 H6 3.2990 no 1_455
H13 H12 3.4629 no 2_646
H13 H12 2.7420 no 2_656
H14 C3 3.2704 no 1_445
H14 C5 3.1122 no 1_455
H14 C17 3.5262 no 1_545
H14 C18 3.3772 no 1_545
H14 H3 2.4181 no 1_445
H14 H5 2.5645 no 1_455
H17 C3 3.1340 no 1_455
H17 C18 3.4602 no 2_647
H17 C19 3.5557 no 1_545
H17 H2 3.5618 no 1_445
H17 H3 2.6539 no 1_455
H17 H5 3.3083 no 1_455
H17 H18 2.7528 no 2_647
H17 H19 3.3394 no 1_545
H17 H19 3.2502 no 2_647
H18 C2 3.5901 no 1_455
H18 C3 3.4862 no 1_455
H18 C17 3.0123 no 2_657
H18 C18 3.2274 no 2_647
H18 C18 2.9784 no 2_657
H18 C19 3.2064 no 2_647
H18 H2 3.1670 no 1_455
H18 H2 3.2763 no 2_747
H18 H3 3.0383 no 1_455
H18 H17 2.7528 no 2_657
H18 H18 2.6777 no 2_647
H18 H18 2.6777 no 2_657
H18 H19 2.6098 no 2_647
H19 C1 3.3406 no 2_757
H19 C2 2.8706 no 2_757
H19 C3 3.2328 no 2_757
H19 C16 3.3281 no 1_565
H19 C17 3.2257 no 1_565
H19 C18 3.4037 no 2_657
H19 H1 3.2757 no 2_747
H19 H2 3.0146 no 2_747
H19 H2 2.8612 no 2_757
H19 H3 3.5162 no 2_757
H19 H17 3.3394 no 1_565
H19 H17 3.2502 no 2_657
H19 H18 2.6098 no 2_657
H20 O1 3.0096 no 2_747
H20 O1 3.4322 no 2_757
H20 C1 3.5606 no 2_757
H20 C10 3.5824 no 1_565
H20 C15 3.5657 no 1_565
H20 H1 2.2739 no 2_747
H20 H1 3.5816 no 2_757
H20 H2 3.5969 no 2_747

loop_
_geom_torsion_atom_site_label_1
_geom_torsion_atom_site_label_2
_geom_torsion_atom_site_label_3
_geom_torsion_atom_site_label_4
_geom_torsion
_geom_torsion_publ_flag
O1 C1 C2 C3 178.0(10) no
O1 C1 C23 C22 6(2) no
O1 C1 C23 C24 -176.8(9) no
C2 C1 C23 C22 -178.1(10) no
C2 C1 C23 C24 -0.8(15) no
C23 C1 C2 C3 1.8(17) no
C1 C2 C3 C4 -4.5(18) no
C2 C3 C4 C5 -179.0(11) no
C2 C3 C4 C24 6.0(16) no
C3 C4 C5 C6 -178.8(11) no
C3 C4 C24 C8 179.0(9) no
C3 C4 C24 C23 -5.5(17) no
C5 C4 C24 C8 3.5(17) no
C5 C4 C24 C23 179.0(10) no
C24 C4 C5 C6 -3.9(17) no
C4 C5 C6 C7 2.6(18) no
C5 C6 C7 C8 -0.9(18) no
C6 C7 C8 C9 179.3(11) no
C6 C7 C8 C24 0.5(16) no
C7 C8 C9 C10 1(2) no
C7 C8 C9 C22 179.5(12) no
C7 C8 C24 C4 -1.8(15) no
C7 C8 C24 C23 -178.0(9) no
C9 C8 C24 C4 179.0(8) no
C9 C8 C24 C23 2.9(11) no
C24 C8 C9 C10 179.8(9) no
C24 C8 C9 C22 -1.6(11) no
C8 C9 C10 C11 -3.3(17) no
C8 C9 C10 C15 177.6(9) no
C8 C9 C22 C21 177.6(8) no
C8 C9 C22 C23 -0.2(11) no
C10 C9 C22 C21 -3.6(15) no
C10 C9 C22 C23 178.6(9) no
C22 C9 C10 C11 178.2(9) no
C22 C9 C10 C15 -1.0(15) no
C9 C10 C11 C12 -179.5(9) no
C9 C10 C15 C14 -179.6(9) no
C9 C10 C15 C16 2.0(15) no
C11 C10 C15 C14 1.2(15) no
C11 C10 C15 C16 -177.2(9) no
C15 C10 C11 C12 -0.3(16) no
C10 C11 C12 C13 -0.1(18) no
C11 C12 C13 C14 -0.5(19) no
C12 C13 C14 C15 1.5(18) no
C13 C14 C15 C10 -1.9(17) no
C13 C14 C15 C16 176.5(10) no
C10 C15 C16 C17 179.9(9) no
C10 C15 C16 C21 1.5(15) no
C14 C15 C16 C17 1.5(16) no
C14 C15 C16 C21 -176.9(10) no
C15 C16 C17 C18 -178.2(9) no
C15 C16 C21 C20 178.3(9) no
C15 C16 C21 C22 -5.9(14) no
C17 C16 C21 C20 -0.1(14) no
C17 C16 C21 C22 175.7(8) no
C21 C16 C17 C18 0.2(16) no
C16 C17 C18 C19 2.1(17) no
C17 C18 C19 C20 -4.6(17) no
C18 C19 C20 C21 4.8(17) no
C19 C20 C21 C16 -2.4(15) no
C19 C20 C21 C22 -178.0(9) no
C16 C21 C22 C9 6.9(14) no
C16 C21 C22 C23 -175.9(9) no
C20 C21 C22 C9 -177.5(9) no
C20 C21 C22 C23 -0.3(17) no
C9 C22 C23 C1 179.4(11) no
C9 C22 C23 C24 2.0(11) no
C21 C22 C23 C1 2(2) no
C21 C22 C23 C24 -175.5(10) no
C1 C23 C24 C4 3.0(15) no
C1 C23 C24 C8 178.9(8) no
C22 C23 C24 C4 -178.9(9) no
C22 C23 C24 C8 -3.1(11) no
